data_2218902
loop_
_publ_author_name
'Zhang, Tao'
'Lu, Jingmei'

_publ_section_title
;
 Poly[\m~2~-hydroxido-\m~4~-sulfato-neodymium(III)]
;
_journal_coeditor_code BR2079
_journal_issue 8
_journal_name_full 'Acta Crystallographica Section E'
_journal_page_first i49
_journal_paper_doi 10.1107/S1600536808021818
_journal_volume 64
_journal_year 2008
_chemical_formula_iupac '[Nd (O H) (S O4)]'
_chemical_formula_moiety 'H Nd O5 S'
_chemical_formula_structural 'Nd (S O4) (O H)'
_chemical_formula_sum 'H Nd O5 S'
_chemical_formula_weight 257.31
_chemical_name_systematic
;
Poly[\m~2~-hydroxido-\m~4~-sulfato-neodymium(III)]
;
_space_group_IT_number 14
_symmetry_cell_setting monoclinic
_symmetry_space_group_name_Hall '-P 2yn'
_symmetry_space_group_name_H-M 'P 1 21/n 1'
_atom_sites_solution_hydrogens difmap
_atom_sites_solution_primary direct
_atom_sites_solution_secondary difmap
_audit_creation_method SHELXL-97
_cell_angle_alpha 90.00
_cell_angle_beta 106.324(3)
_cell_angle_gamma 90.00
_cell_formula_units_Z 4
_cell_length_a 4.4678(9)
_cell_length_b 12.432(2)
_cell_length_c 6.8575(13)
_cell_measurement_reflns_used 150
_cell_measurement_temperature 293(2)
_cell_measurement_theta_max 22.50
_cell_measurement_theta_min 2.30
_cell_volume 365.54(12)
_computing_cell_refinement 'SAINT (Bruker, 2005)'
_computing_data_collection 'APEX2 (Bruker, 2005)'
_computing_data_reduction 'SAINT (Bruker, 2005)'
_computing_molecular_graphics 'SHELXTL (Sheldrick, 2008)'
_computing_publication_material 'SHELXTL (Sheldrick, 2008)'
_computing_structure_refinement 'SHELXL97 (Sheldrick, 2008)'
_computing_structure_solution 'SHELXS97 (Sheldrick, 2008)'
_diffrn_ambient_temperature 293(2)
_diffrn_measured_fraction_theta_full 0.991
_diffrn_measured_fraction_theta_max 0.991
_diffrn_measurement_device_type 'Bruker APEXII CCD'
_diffrn_measurement_method \w
_diffrn_radiation_monochromator graphite
_diffrn_radiation_source 'fine-focus sealed tube'
_diffrn_radiation_type MoK\a
_diffrn_radiation_wavelength 0.71073
_diffrn_reflns_av_R_equivalents 0.0128
_diffrn_reflns_av_sigmaI/netI 0.0149
_diffrn_reflns_limit_h_max 5
_diffrn_reflns_limit_h_min -3
_diffrn_reflns_limit_k_max 15
_diffrn_reflns_limit_k_min -14
_diffrn_reflns_limit_l_max 8
_diffrn_reflns_limit_l_min -7
_diffrn_reflns_number 1837
_diffrn_reflns_theta_full 25.47
_diffrn_reflns_theta_max 25.47
_diffrn_reflns_theta_min 3.28
_diffrn_standards_number 0
_exptl_absorpt_coefficient_mu 14.658
_exptl_absorpt_correction_T_max 0.4733
_exptl_absorpt_correction_T_min 0.3219
_exptl_absorpt_correction_type multi-scan
_exptl_absorpt_process_details '(SADABS; Sheldrick, 2003)'
_exptl_crystal_colour Pink
_exptl_crystal_density_diffrn 4.676
_exptl_crystal_density_method 'not measured'
_exptl_crystal_description Block
_exptl_crystal_F_000 468
_exptl_crystal_size_max 0.10
_exptl_crystal_size_mid 0.08
_exptl_crystal_size_min 0.06
_refine_diff_density_max 0.563
_refine_diff_density_min -2.275
_refine_ls_extinction_method none
_refine_ls_goodness_of_fit_ref 1.238
_refine_ls_hydrogen_treatment mixed
_refine_ls_matrix_type full
_refine_ls_number_parameters 67
_refine_ls_number_reflns 675
_refine_ls_number_restraints 1
_refine_ls_restrained_S_all 1.237
_refine_ls_R_factor_all 0.0227
_refine_ls_R_factor_gt 0.0224
_refine_ls_shift/su_max 0.001
_refine_ls_shift/su_mean 0.000
_refine_ls_structure_factor_coef Fsqd
_refine_ls_weighting_details 'calc w=1/[\s^2^(Fo^2^)+(0.035P)^2^+0.7631P] where P=(Fo^2^+2Fc^2^)/3'
_refine_ls_weighting_scheme calc
_refine_ls_wR_factor_gt 0.0559
_refine_ls_wR_factor_ref 0.0562
_reflns_number_gt 669
_reflns_number_total 675
_reflns_threshold_expression I>2\s(I)
_cod_data_source_file br2079.cif
_cod_data_source_block I
_cod_depositor_comments
;
The following automatic conversions were performed:
'_symmetry_cell_setting' value 'Monoclinic' changed to 'monoclinic'
according to '/home/saulius/struct/CIF-dictionaries/cif_core.dic'
dictionary named 'cif_core.dic' version 2.4.1 from 2010-06-29.

Automatic conversion script
Id: cif_fix_enum 1527 2010-12-29 10:47:43Z saulius 

The following automatic conversions were performed:

'_symmetry_cell_setting' value 'Monoclinic' changed to 'monoclinic'
according to /home/saulius/struct/CIF-dictionaries/cif_core.dic
dictionary named 'cif_core.dic' version 2.4.1 from 2010-06-29.

Automatic conversion script
Id: cif_fix_values 1715 2011-07-08 13:25:40Z adriana 
;
_cod_original_cell_volume 365.53(12)
_cod_original_sg_symbol_H-M 'P 21/n'
_cod_database_code 2218902
_cod_database_fobs_code 2218902

loop_
_symmetry_equiv_pos_as_xyz
'x, y, z'
'-x+1/2, y+1/2, -z+1/2'
'-x, -y, -z'
'x-1/2, -y-1/2, z-1/2'

loop_
_atom_site_type_symbol
_atom_site_label
_atom_site_fract_x
_atom_site_fract_y
_atom_site_fract_z
_atom_site_U_iso_or_equiv
_atom_site_adp_type
_atom_site_calc_flag
_atom_site_refinement_flags
_atom_site_occupancy
Nd Nd1 0.14116(6) 0.93569(2) 0.80136(4) 0.00655(15) Uani d . 1
S S1 0.4852(3) 0.85400(10) 0.38900(18) 0.0059(3) Uani d . 1
O O1 0.3672(9) 0.8343(3) 0.5628(6) 0.0136(8) Uani d . 1
O O2 0.2485(9) 0.9040(3) 0.2196(6) 0.0127(8) Uani d . 1
O O3 0.7563(9) 0.9295(3) 0.4498(6) 0.0105(8) Uani d . 1
O O4 0.5923(9) 0.7539(3) 0.3200(6) 0.0129(8) Uani d . 1
O O5 0.3028(9) 1.0847(3) 1.0385(6) 0.0081(7) Uani d D 1
H H1 0.295(14) 1.148(2) 0.997(9) 0.010 Uiso d D 1

loop_
_atom_site_aniso_label
_atom_site_aniso_U_11
_atom_site_aniso_U_22
_atom_site_aniso_U_33
_atom_site_aniso_U_12
_atom_site_aniso_U_13
_atom_site_aniso_U_23
Nd1 0.0075(2) 0.0051(2) 0.0073(2) 0.00001(8) 0.00245(14) -0.00073(8)
S1 0.0073(6) 0.0040(6) 0.0068(6) 0.0003(4) 0.0026(5) -0.0001(4)
O1 0.0172(19) 0.0129(19) 0.0136(19) 0.0013(16) 0.0093(16) 0.0003(15)
O2 0.0096(18) 0.0133(18) 0.0131(18) 0.0026(16) -0.0002(15) 0.0032(15)
O3 0.0088(19) 0.008(2) 0.015(2) -0.0023(13) 0.0036(16) -0.0004(13)
O4 0.0196(19) 0.0066(19) 0.015(2) 0.0037(15) 0.0092(17) -0.0002(14)
O5 0.0080(18) 0.0034(16) 0.0122(18) 0.0005(14) 0.0016(14) 0.0027(14)

loop_
_atom_type_symbol
_atom_type_description
_atom_type_scat_dispersion_real
_atom_type_scat_dispersion_imag
_atom_type_scat_source
O O 0.0106 0.0060 'International Tables Vol C Tables 4.2.6.8 and 6.1.1.4'
H H 0.0000 0.0000 'International Tables Vol C Tables 4.2.6.8 and 6.1.1.4'
S S 0.1246 0.1234 'International Tables Vol C Tables 4.2.6.8 and 6.1.1.4'
Nd Nd -0.1943 3.0179 'International Tables Vol C Tables 4.2.6.8 and 6.1.1.4'

loop_
_geom_angle_atom_site_label_1
_geom_angle_atom_site_label_2
_geom_angle_atom_site_label_3
_geom_angle_site_symmetry_1
_geom_angle_site_symmetry_3
_geom_angle
O4 Nd1 O5 4_576 3_677 88.26(13)
O4 Nd1 O5 4_576 . 137.19(13)
O5 Nd1 O5 3_677 . 72.81(14)
O4 Nd1 O1 4_576 . 66.02(13)
O5 Nd1 O1 3_677 . 72.10(13)
O5 Nd1 O1 . . 136.35(13)
O4 Nd1 O3 4_576 3_676 136.85(12)
O5 Nd1 O3 3_677 3_676 91.10(13)
O5 Nd1 O3 . 3_676 82.80(13)
O1 Nd1 O3 . 3_676 72.80(12)
O4 Nd1 O5 4_576 3_577 77.43(13)
O5 Nd1 O5 3_677 3_577 128.19(16)
O5 Nd1 O5 . 3_577 84.74(13)
O1 Nd1 O5 . 3_577 138.09(13)
O3 Nd1 O5 3_676 3_577 132.32(12)
O4 Nd1 O3 4_576 1_455 88.46(12)
O5 Nd1 O3 3_677 1_455 139.42(13)
O5 Nd1 O3 . 1_455 130.63(11)
O1 Nd1 O3 . 1_455 69.68(13)
O3 Nd1 O3 3_676 1_455 65.06(14)
O5 Nd1 O3 3_577 1_455 90.27(13)
O4 Nd1 O2 4_576 3_576 133.45(13)
O5 Nd1 O2 3_677 3_576 133.02(12)
O5 Nd1 O2 . 3_576 61.74(12)
O1 Nd1 O2 . 3_576 137.14(12)
O3 Nd1 O2 3_676 3_576 72.81(13)
O5 Nd1 O2 3_577 3_576 60.80(12)
O3 Nd1 O2 1_455 3_576 73.07(12)
O4 Nd1 O2 4_576 1_556 78.28(12)
O5 Nd1 O2 3_677 1_556 70.32(12)
O5 Nd1 O2 . 1_556 59.36(12)
O1 Nd1 O2 . 1_556 128.08(12)
O3 Nd1 O2 3_676 1_556 141.03(12)
O5 Nd1 O2 3_577 1_556 58.11(12)
O3 Nd1 O2 1_455 1_556 147.55(12)
O2 Nd1 O2 3_576 1_556 94.78(11)
O4 Nd1 Nd1 4_576 3_577 109.65(10)
O5 Nd1 Nd1 3_677 3_577 103.34(9)
O5 Nd1 Nd1 . 3_577 43.41(9)
O1 Nd1 Nd1 . 3_577 173.45(9)
O3 Nd1 Nd1 3_676 3_577 112.42(8)
O5 Nd1 Nd1 3_577 3_577 41.33(8)
O3 Nd1 Nd1 1_455 3_577 115.79(9)
O2 Nd1 Nd1 3_576 3_577 49.41(8)
O2 Nd1 Nd1 1_556 3_577 45.37(8)
O4 Nd1 Nd1 4_576 3_677 115.94(9)
O5 Nd1 Nd1 3_677 3_677 36.45(9)
O5 Nd1 Nd1 . 3_677 36.35(9)
O1 Nd1 Nd1 . 3_677 105.03(9)
O3 Nd1 Nd1 3_676 3_677 86.21(9)
O5 Nd1 Nd1 3_577 3_677 109.06(9)
O3 Nd1 Nd1 1_455 3_677 151.19(8)
O2 Nd1 Nd1 3_576 3_677 97.41(9)
O2 Nd1 Nd1 1_556 3_677 58.27(8)
Nd1 Nd1 Nd1 3_577 3_677 72.017(16)
O1 S1 O4 . . 110.5(2)
O1 S1 O2 . . 111.9(2)
O4 S1 O2 . . 109.4(2)
O1 S1 O3 . . 109.2(2)
O4 S1 O3 . . 108.2(2)
O2 S1 O3 . . 107.5(2)
S1 O1 Nd1 . . 139.5(2)
S1 O2 Nd1 . 3_576 133.1(2)
S1 O2 Nd1 . 1_554 138.3(2)
Nd1 O2 Nd1 3_576 1_554 85.22(11)
S1 O3 Nd1 . 3_676 120.8(2)
S1 O3 Nd1 . 1_655 124.3(2)
Nd1 O3 Nd1 3_676 1_655 114.94(14)
S1 O4 Nd1 . 4_675 155.2(3)
Nd1 O5 Nd1 3_677 . 107.19(14)
Nd1 O5 Nd1 3_677 3_577 128.19(16)
Nd1 O5 Nd1 . 3_577 95.26(12)

loop_
_geom_bond_atom_site_label_1
_geom_bond_atom_site_label_2
_geom_bond_site_symmetry_2
_geom_bond_distance
Nd1 O4 4_576 2.374(4)
Nd1 O5 3_677 2.431(4)
Nd1 O5 . 2.437(4)
Nd1 O1 . 2.492(4)
Nd1 O3 3_676 2.535(4)
Nd1 O5 3_577 2.536(4)
Nd1 O3 1_455 2.538(4)
Nd1 O2 3_576 2.624(4)
Nd1 O2 1_556 2.800(4)
Nd1 Nd1 3_577 3.6744(7)
Nd1 Nd1 3_677 3.9178(7)
S1 O1 . 1.453(4)
S1 O4 . 1.459(4)
S1 O2 . 1.470(4)
S1 O3 . 1.496(4)
O2 Nd1 3_576 2.624(4)
O2 Nd1 1_554 2.800(4)
O3 Nd1 3_676 2.535(4)
O3 Nd1 1_655 2.538(4)
O4 Nd1 4_675 2.374(4)
O5 Nd1 3_677 2.431(4)
O5 Nd1 3_577 2.536(4)

loop_
_geom_hbond_atom_site_label_D
_geom_hbond_atom_site_label_H
_geom_hbond_atom_site_label_A
_geom_hbond_site_symmetry_A
_geom_hbond_distance_DH
_geom_hbond_distance_HA
_geom_hbond_distance_DA
_geom_hbond_angle_DHA
_geom_hbond_publ_flag
O5 H1 O1 2_556 0.83(3) 2.43(3) 3.224(5) 160(6) yes
